data_4073488
loop_
_publ_author_name
'Evans, William J.'
'Miller, Kevin A.'
'Ziller, Joseph W.'
'DiPasquale, Antonio G.'
'Heroux, Katie J.'
'Rheingold, Arnold L.'

_publ_section_title
;
 Formation of (C5Me5)2U(EPh)Me, (C5Me5)2U(EPh)2, and (C5Me5)2U(\h2-TeC6H4)
 from (C5Me5)2UMe2and PhEEPh (E = S, Se, Te)
;
_journal_issue 17
_journal_name_full Organometallics
_journal_page_first 4287
_journal_paper_doi 10.1021/om700382a
_journal_volume 26
_journal_year 2007
_chemical_formula_sum 'C27 H38 Se U'
_chemical_formula_weight 679.56
_chemical_name_common UCI-KAM-5
_chemical_name_systematic
;
 ?
;
_space_group.centring_type P

_space_group_IT_number 14
_space_group.IT_number 14

_symmetry_cell_setting monoclinic
_symmetry_space_group_name_Hall '-P 2yn'
_symmetry_space_group_name_H-M 'P 1 21/n 1'
_atom_sites_solution_hydrogens geom
_atom_sites_solution_primary direct
_atom_sites_solution_secondary difmap
_audit_creation_method SHELXL-97
_cell_angle_alpha 90.00
_cell_angle_beta 100.332(2)
_cell_angle_gamma 90.00
_cell_formula_units_Z 4
_cell_length_a 8.9090(15)
_cell_length_b 17.166(3)
_cell_length_c 16.484(3)
_cell_measurement_temperature 100(2)
_cell_volume 2480.1(8)
_computing_cell_refinement 'Bruker SMART'
_computing_data_collection 'Bruker SMART'
_computing_data_reduction 'Bruker SAINT'
_computing_molecular_graphics ORTEP-32
_computing_publication_material WINGX
_computing_structure_refinement 'SHELXL-97 (Sheldrick, 1997)'
_computing_structure_solution SIR-2004
_diffrn_ambient_temperature 100(2)
_diffrn_measured_fraction_theta_full 1.000
_diffrn_measured_fraction_theta_max 0.934
_diffrn_measurement_device_type 'CCD area detector'
_diffrn_measurement_method 'phi and omega scans'
_diffrn_radiation_monochromator graphite
_diffrn_radiation_source 'fine-focus sealed tube'
_diffrn_radiation_type MoK\a
_diffrn_radiation_wavelength 0.71073
_diffrn_reflns_av_R_equivalents 0.0342
_diffrn_reflns_av_sigmaI/netI 0.0338
_diffrn_reflns_limit_h_max 11
_diffrn_reflns_limit_h_min -11
_diffrn_reflns_limit_k_max 22
_diffrn_reflns_limit_k_min -22
_diffrn_reflns_limit_l_max 21
_diffrn_reflns_limit_l_min -21
_diffrn_reflns_number 20628
_diffrn_reflns_theta_full 25.00
_diffrn_reflns_theta_max 28.23
_diffrn_reflns_theta_min 1.73
_exptl_absorpt_coefficient_mu 8.023
_exptl_absorpt_correction_T_max 0.8560
_exptl_absorpt_correction_T_min 0.5009
_exptl_absorpt_correction_type multi-scan
_exptl_absorpt_process_details SADABS
_exptl_crystal_colour red
_exptl_crystal_density_diffrn 1.820
_exptl_crystal_density_method 'not measured'
_exptl_crystal_description block
_exptl_crystal_F_000 1304
_exptl_crystal_size_max 0.10
_exptl_crystal_size_mid 0.07
_exptl_crystal_size_min 0.02
_refine_diff_density_max 4.375
_refine_diff_density_min -0.922
_refine_diff_density_rms 0.159
_refine_ls_extinction_method none
_refine_ls_goodness_of_fit_ref 1.049
_refine_ls_hydrogen_treatment constr
_refine_ls_matrix_type full
_refine_ls_number_parameters 273
_refine_ls_number_reflns 5718
_refine_ls_number_restraints 0
_refine_ls_restrained_S_all 1.049
_refine_ls_R_factor_all 0.0423
_refine_ls_R_factor_gt 0.0331
_refine_ls_shift/su_max 0.002
_refine_ls_shift/su_mean 0.000
_refine_ls_structure_factor_coef Fsqd
_refine_ls_weighting_details 'calc w=1/[\s^2^(Fo^2^)+(0.0359P)^2^+9.4055P] where P=(Fo^2^+2Fc^2^)/3'
_refine_ls_weighting_scheme calc
_refine_ls_wR_factor_gt 0.0757
_refine_ls_wR_factor_ref 0.0794
_reflns_number_gt 4868
_reflns_number_total 5718
_reflns_threshold_expression >2sigma(I)
_cod_data_source_file om700382a-file002.cif
_cod_data_source_block uci11
_cod_depositor_comments
;
The following automatic conversions were performed:

'_space_group.centring_type' value 'primitive' was replaced with the
value 'P' as specified in the replacement file
'/home/antanas/src/cod-tools/trunk/data/replacement-values/replacement_values.lst'.

Automatic conversion script
Id: cif_fix_values 5642 2017-10-24 12:04:52Z antanas 
;
_cod_original_sg_symbol_H-M P21/n
_cod_database_code 4073488

loop_
_symmetry_equiv_pos_as_xyz
'x, y, z'
'-x+1/2, y+1/2, -z+1/2'
'-x, -y, -z'
'x-1/2, -y-1/2, z-1/2'

loop_
_atom_site_label
_atom_site_type_symbol
_atom_site_fract_x
_atom_site_fract_y
_atom_site_fract_z
_atom_site_U_iso_or_equiv
_atom_site_adp_type
_atom_site_occupancy
_atom_site_symmetry_multiplicity
_atom_site_calc_flag
_atom_site_refinement_flags
C1 C 1.0260(6) 0.0261(3) 0.6340(3) 0.0207(10) Uani 1 1 d .
C2 C 1.0688(5) 0.0952(3) 0.5968(3) 0.0210(10) Uani 1 1 d .
C3 C 0.9376(6) 0.1250(3) 0.5445(3) 0.0199(10) Uani 1 1 d .
C4 C 0.8137(6) 0.0746(3) 0.5501(3) 0.0217(10) Uani 1 1 d .
C5 C 0.8698(6) 0.0129(3) 0.6044(3) 0.0223(10) Uani 1 1 d .
C6 C 1.1362(6) -0.0269(3) 0.6881(3) 0.0304(12) Uani 1 1 d .
H6A H 1.2175 -0.0411 0.6598 0.046 Uiso 1 1 calc R
H6B H 1.0837 -0.0731 0.7004 0.046 Uiso 1 1 calc R
H6C H 1.1776 -0.0004 0.7384 0.046 Uiso 1 1 calc R
C7 C 1.2295(6) 0.1257(3) 0.6066(3) 0.0266(11) Uani 1 1 d .
H7A H 1.2670 0.1372 0.6636 0.040 Uiso 1 1 calc R
H7B H 1.2305 0.1723 0.5744 0.040 Uiso 1 1 calc R
H7C H 1.2935 0.0871 0.5879 0.040 Uiso 1 1 calc R
C8 C 0.9338(6) 0.1927(3) 0.4860(3) 0.0257(11) Uani 1 1 d .
H8A H 0.9372 0.1736 0.4316 0.039 Uiso 1 1 calc R
H8B H 1.0202 0.2258 0.5040 0.039 Uiso 1 1 calc R
H8C H 0.8415 0.2218 0.4850 0.039 Uiso 1 1 calc R
C9 C 0.6552(6) 0.0801(3) 0.4985(3) 0.0308(12) Uani 1 1 d .
H9A H 0.6427 0.0401 0.4570 0.046 Uiso 1 1 calc R
H9B H 0.6419 0.1302 0.4724 0.046 Uiso 1 1 calc R
H9C H 0.5805 0.0732 0.5332 0.046 Uiso 1 1 calc R
C10 C 0.7795(6) -0.0595(3) 0.6155(3) 0.0276(11) Uani 1 1 d .
H10A H 0.6791 -0.0451 0.6235 0.041 Uiso 1 1 calc R
H10B H 0.8302 -0.0880 0.6627 0.041 Uiso 1 1 calc R
H10C H 0.7718 -0.0917 0.5672 0.041 Uiso 1 1 calc R
C11 C 0.8453(5) 0.0445(3) 0.8275(3) 0.0200(9) Uani 1 1 d .
C12 C 0.9392(6) 0.1055(3) 0.8661(3) 0.0239(10) Uani 1 1 d .
C13 C 0.8479(6) 0.1740(3) 0.8621(3) 0.0230(10) Uani 1 1 d .
C14 C 0.7000(6) 0.1551(3) 0.8190(3) 0.0219(10) Uani 1 1 d .
C15 C 0.6982(5) 0.0753(3) 0.7974(3) 0.0209(10) Uani 1 1 d .
C16 C 0.8859(6) -0.0409(3) 0.8335(3) 0.0280(11) Uani 1 1 d .
H16A H 0.9904 -0.0474 0.8276 0.042 Uiso 1 1 calc R
H16B H 0.8210 -0.0689 0.7905 0.042 Uiso 1 1 calc R
H16C H 0.8721 -0.0606 0.8862 0.042 Uiso 1 1 calc R
C17 C 1.1009(6) 0.0968(4) 0.9101(3) 0.0327(12) Uani 1 1 d .
H17A H 1.1020 0.0732 0.9630 0.049 Uiso 1 1 calc R
H17B H 1.1483 0.1471 0.9174 0.049 Uiso 1 1 calc R
H17C H 1.1560 0.0644 0.8780 0.049 Uiso 1 1 calc R
C18 C 0.8915(7) 0.2487(3) 0.9064(4) 0.0340(13) Uani 1 1 d .
H18A H 0.8586 0.2917 0.8703 0.051 Uiso 1 1 calc R
H18B H 1.0003 0.2507 0.9234 0.051 Uiso 1 1 calc R
H18C H 0.8436 0.2519 0.9540 0.051 Uiso 1 1 calc R
C19 C 0.5613(6) 0.2065(3) 0.8112(4) 0.0312(12) Uani 1 1 d .
H19A H 0.4954 0.1966 0.7594 0.047 Uiso 1 1 calc R
H19B H 0.5923 0.2601 0.8137 0.047 Uiso 1 1 calc R
H19C H 0.5077 0.1955 0.8555 0.047 Uiso 1 1 calc R
C20 C 0.5582(6) 0.0307(3) 0.7587(4) 0.0315(12) Uani 1 1 d .
H20A H 0.4798 0.0375 0.7912 0.047 Uiso 1 1 calc R
H20B H 0.5828 -0.0236 0.7564 0.047 Uiso 1 1 calc R
H20C H 0.5227 0.0498 0.7039 0.047 Uiso 1 1 calc R
C21 C 1.1113(6) 0.3204(3) 0.6568(3) 0.0260(11) Uani 1 1 d .
C22 C 1.2520(6) 0.3266(3) 0.6321(3) 0.0269(11) Uani 1 1 d .
H22 H 1.3375 0.3030 0.6631 0.032 Uiso 1 1 calc R
C23 C 1.2654(7) 0.3675(3) 0.5616(4) 0.0321(13) Uani 1 1 d .
H23 H 1.3598 0.3710 0.5453 0.039 Uiso 1 1 calc R
C24 C 1.1413(8) 0.4032(3) 0.5156(4) 0.0376(14) Uani 1 1 d .
H24 H 1.1513 0.4302 0.4679 0.045 Uiso 1 1 calc R
C25 C 1.0029(7) 0.3990(3) 0.5397(4) 0.0373(14) Uani 1 1 d .
H25 H 0.9186 0.4234 0.5084 0.045 Uiso 1 1 calc R
C26 C 0.9870(6) 0.3585(3) 0.6106(4) 0.0340(13) Uani 1 1 d .
H26 H 0.8927 0.3568 0.6272 0.041 Uiso 1 1 calc R
C27 C 0.6690(6) 0.2215(3) 0.6362(3) 0.0269(11) Uani 1 1 d .
H27A H 0.6845 0.2366 0.5823 0.040 Uiso 1 1 calc R
H27B H 0.6615 0.2672 0.6688 0.040 Uiso 1 1 calc R
H27C H 0.5766 0.1918 0.6316 0.040 Uiso 1 1 calc R
Se1 Se 1.09193(7) 0.26530(4) 0.75580(4) 0.03824(15) Uani 1 1 d .
U1 U 0.883686(19) 0.142376(10) 0.702385(11) 0.01815(6) Uani 1 1 d .

loop_
_atom_site_aniso_label
_atom_site_aniso_U_11
_atom_site_aniso_U_22
_atom_site_aniso_U_33
_atom_site_aniso_U_23
_atom_site_aniso_U_13
_atom_site_aniso_U_12
C1 0.026(2) 0.017(2) 0.020(2) -0.0022(19) 0.0060(19) 0.0033(19)
C2 0.024(2) 0.020(2) 0.021(2) -0.0048(19) 0.0087(19) -0.0011(19)
C3 0.025(2) 0.017(2) 0.017(2) -0.0037(18) 0.0034(18) -0.0003(19)
C4 0.026(2) 0.016(2) 0.023(2) -0.0048(19) 0.0049(19) -0.0008(19)
C5 0.029(3) 0.013(2) 0.026(3) -0.0048(19) 0.008(2) -0.0029(19)
C6 0.033(3) 0.025(3) 0.034(3) 0.005(2) 0.007(2) 0.008(2)
C7 0.027(3) 0.021(3) 0.033(3) 0.000(2) 0.008(2) -0.002(2)
C8 0.032(3) 0.020(3) 0.026(3) 0.000(2) 0.007(2) -0.001(2)
C9 0.032(3) 0.029(3) 0.029(3) -0.003(2) -0.002(2) -0.005(2)
C10 0.034(3) 0.022(3) 0.027(3) 0.000(2) 0.007(2) -0.008(2)
C11 0.024(2) 0.018(2) 0.019(2) 0.0016(18) 0.0048(18) 0.0035(19)
C12 0.024(2) 0.025(3) 0.023(2) 0.001(2) 0.002(2) 0.002(2)
C13 0.027(3) 0.023(3) 0.020(2) 0.001(2) 0.007(2) 0.000(2)
C14 0.027(3) 0.018(2) 0.022(2) -0.0004(19) 0.010(2) 0.0042(19)
C15 0.024(2) 0.021(2) 0.020(2) 0.0005(19) 0.0090(19) 0.000(2)
C16 0.036(3) 0.021(3) 0.029(3) 0.001(2) 0.011(2) 0.004(2)
C17 0.026(3) 0.039(3) 0.031(3) 0.003(2) 0.000(2) 0.001(2)
C18 0.047(3) 0.027(3) 0.030(3) -0.005(2) 0.012(3) -0.003(3)
C19 0.034(3) 0.029(3) 0.033(3) 0.000(2) 0.010(2) 0.010(2)
C20 0.027(3) 0.032(3) 0.036(3) 0.001(2) 0.005(2) -0.002(2)
C21 0.033(3) 0.017(2) 0.029(3) -0.008(2) 0.010(2) -0.010(2)
C22 0.026(3) 0.022(3) 0.032(3) -0.006(2) 0.004(2) -0.006(2)
C23 0.034(3) 0.029(3) 0.036(3) -0.011(2) 0.015(2) -0.013(2)
C24 0.060(4) 0.022(3) 0.030(3) -0.003(2) 0.006(3) -0.008(3)
C25 0.038(3) 0.019(3) 0.049(4) 0.000(2) -0.007(3) 0.004(2)
C26 0.028(3) 0.024(3) 0.052(4) -0.013(3) 0.011(3) -0.004(2)
C27 0.029(3) 0.027(3) 0.025(3) 0.002(2) 0.006(2) 0.003(2)
Se1 0.0493(4) 0.0393(3) 0.0276(3) -0.0070(2) 0.0108(3) -0.0242(3)
U1 0.02011(10) 0.01518(10) 0.01971(10) -0.00171(7) 0.00507(6) -0.00076(7)

loop_
_atom_type_symbol
_atom_type_description
_atom_type_scat_dispersion_real
_atom_type_scat_dispersion_imag
_atom_type_scat_source
C C 0.0033 0.0016 'International Tables Vol C Tables 4.2.6.8 and 6.1.1.4'
H H 0.0000 0.0000 'International Tables Vol C Tables 4.2.6.8 and 6.1.1.4'
Se Se -0.0929 2.2259 'International Tables Vol C Tables 4.2.6.8 and 6.1.1.4'
U U -9.6767 9.6646 'International Tables Vol C Tables 4.2.6.8 and 6.1.1.4'

loop_
_geom_angle_atom_site_label_1
_geom_angle_atom_site_label_2
_geom_angle_atom_site_label_3
_geom_angle
C5 C1 C2 108.1(4)
C5 C1 C6 127.3(5)
C2 C1 C6 124.3(5)
C5 C1 U1 75.9(3)
C2 C1 U1 75.3(3)
C6 C1 U1 120.1(3)
C1 C2 C3 108.0(4)
C1 C2 C7 124.6(4)
C3 C2 C7 127.1(4)
C1 C2 U1 74.5(3)
C3 C2 U1 75.8(3)
C7 C2 U1 120.0(3)
C2 C3 C4 107.9(4)
C2 C3 C8 126.1(4)
C4 C3 C8 125.7(4)
C2 C3 U1 74.2(3)
C4 C3 U1 74.6(3)
C8 C3 U1 122.4(3)
C3 C4 C5 107.8(4)
C3 C4 C9 125.8(5)
C5 C4 C9 126.0(5)
C3 C4 U1 75.4(3)
C5 C4 U1 75.0(3)
C9 C4 U1 121.7(3)
C1 C5 C4 108.2(4)
C1 C5 C10 127.3(5)
C4 C5 C10 123.8(5)
C1 C5 U1 74.2(3)
C4 C5 U1 74.9(3)
C10 C5 U1 124.5(3)
C15 C11 C12 108.4(4)
C15 C11 C16 125.5(5)
C12 C11 C16 125.0(4)
C15 C11 U1 74.8(3)
C12 C11 U1 74.9(3)
C16 C11 U1 125.9(3)
C11 C12 C13 107.6(4)
C11 C12 C17 125.5(5)
C13 C12 C17 126.6(5)
C11 C12 U1 74.9(3)
C13 C12 U1 76.2(3)
C17 C12 U1 119.3(3)
C14 C13 C12 107.8(4)
C14 C13 C18 125.4(5)
C12 C13 C18 126.2(5)
C14 C13 U1 74.5(3)
C12 C13 U1 73.7(3)
C18 C13 U1 124.8(3)
C15 C14 C13 108.4(4)
C15 C14 C19 125.0(5)
C13 C14 C19 125.7(5)
C15 C14 U1 74.2(3)
C13 C14 U1 75.7(3)
C19 C14 U1 124.7(3)
C14 C15 C11 107.7(4)
C14 C15 C20 124.8(5)
C11 C15 C20 127.1(5)
C14 C15 U1 75.8(3)
C11 C15 U1 75.0(3)
C20 C15 U1 120.9(3)
C26 C21 C22 118.4(5)
C26 C21 Se1 120.9(4)
C22 C21 Se1 120.7(4)
C23 C22 C21 120.2(5)
C24 C23 C22 120.8(5)
C25 C24 C23 119.9(6)
C24 C25 C26 120.4(6)
C25 C26 C21 120.4(5)
C21 Se1 U1 104.79(15)
C27 U1 C1 127.66(16)
C27 U1 C2 113.31(16)
C1 U1 C2 30.20(14)
C27 U1 C15 89.12(16)
C1 U1 C15 107.70(14)
C2 U1 C15 137.65(15)
C27 U1 C11 119.12(16)
C1 U1 C11 89.56(14)
C2 U1 C11 118.13(14)
C15 U1 C11 30.12(14)
C27 U1 C12 124.05(16)
C1 U1 C12 103.00(15)
C2 U1 C12 122.64(15)
C15 U1 C12 49.86(15)
C11 U1 C12 30.12(15)
C27 U1 C4 78.16(16)
C1 U1 C4 49.70(14)
C2 U1 C4 49.63(14)
C15 U1 C4 106.58(15)
C11 U1 C4 113.14(15)
C12 U1 C4 141.27(15)
C27 U1 C5 103.86(17)
C1 U1 C5 29.93(15)
C2 U1 C5 49.49(14)
C15 U1 C5 91.60(15)
C11 U1 C5 86.99(14)
C12 U1 C5 112.11(15)
C4 U1 C5 30.06(15)
C27 U1 C3 83.87(16)
C1 U1 C3 49.65(14)
C2 U1 C3 30.02(14)
C15 U1 C3 136.48(14)
C11 U1 C3 135.74(14)
C12 U1 C3 151.70(15)
C4 U1 C3 29.99(14)
C5 U1 C3 49.42(14)
C27 U1 C14 75.57(16)
C1 U1 C14 136.87(14)
C2 U1 C14 167.02(14)
C15 U1 C14 29.95(14)
C11 U1 C14 49.38(14)
C12 U1 C14 49.58(15)
C4 U1 C14 127.55(15)
C5 U1 C14 120.51(15)
C3 U1 C14 154.03(15)
C27 U1 C13 95.82(16)
C1 U1 C13 133.04(15)
C2 U1 C13 148.57(15)
C15 U1 C13 49.49(15)
C11 U1 C13 49.39(14)
C12 U1 C13 30.05(15)
C4 U1 C13 155.79(15)
C5 U1 C13 136.17(15)
C3 U1 C13 173.94(14)
C14 U1 C13 29.83(15)
C27 U1 Se1 98.11(13)
C1 U1 Se1 110.28(11)
C2 U1 Se1 89.00(10)
C15 U1 Se1 124.38(10)
C11 U1 Se1 112.72(10)
C12 U1 Se1 82.72(11)
C4 U1 Se1 128.94(10)
C5 U1 Se1 138.01(11)
C3 U1 Se1 99.14(10)
C14 U1 Se1 99.32(11)
C13 U1 Se1 74.90(11)

loop_
_geom_bond_atom_site_label_1
_geom_bond_atom_site_label_2
_geom_bond_distance
C1 C5 1.408(7)
C1 C2 1.418(7)
C1 C6 1.508(7)
C1 U1 2.716(5)
C2 C3 1.417(7)
C2 C7 1.506(7)
C2 U1 2.726(5)
C3 C4 1.418(7)
C3 C8 1.507(7)
C3 U1 2.746(5)
C4 C5 1.419(7)
C4 C9 1.515(7)
C4 U1 2.736(5)
C5 C10 1.510(7)
C5 U1 2.737(5)
C11 C15 1.418(7)
C11 C12 1.418(7)
C11 C16 1.508(7)
C11 U1 2.730(5)
C12 C13 1.424(7)
C12 C17 1.500(7)
C12 U1 2.730(5)
C13 C14 1.418(7)
C13 C18 1.493(7)
C13 U1 2.762(5)
C14 C15 1.415(7)
C14 C19 1.506(7)
C14 U1 2.747(5)
C15 C20 1.504(7)
C15 U1 2.727(5)
C21 C26 1.390(8)
C21 C22 1.390(7)
C21 Se1 1.920(5)
C22 C23 1.381(8)
C23 C24 1.368(9)
C24 C25 1.363(9)
C25 C26 1.389(9)
C27 U1 2.438(5)
Se1 U1 2.8432(7)
